data_7215358
loop_
_publ_author_name
'Gu\'nka, Piotr A.'
'Dranka, Maciej'
'Zachara, Janusz'

_publ_section_title
;
 Supramolecular structure of ammonium polyoxoarsenates(iii)
;
_journal_issue 20
_journal_name_full CrystEngComm
_journal_page_first 6163
_journal_paper_doi 10.1039/c1ce05158j
_journal_volume 13
_journal_year 2011
_chemical_formula_moiety 'As O2, C2 H8 N O'
_chemical_formula_sum 'C2 H8 As N O3'
_chemical_formula_weight 169.01
_chemical_name_systematic
;
ethanolammonium metaarsenate(III)
;
_space_group_IT_number 4
_symmetry_cell_setting monoclinic
_symmetry_Int_Tables_number 4
_symmetry_space_group_name_Hall 'P 2yb'
_symmetry_space_group_name_H-M 'P 1 21 1'
_atom_sites_solution_hydrogens geom
_atom_sites_solution_primary direct
_atom_sites_solution_secondary difmap
_audit_creation_method SHELXL-97
_cell_angle_alpha 90.00
_cell_angle_beta 91.821(9)
_cell_angle_gamma 90.00
_cell_formula_units_Z 4
_cell_length_a 4.7049(4)
_cell_length_b 18.8608(16)
_cell_length_c 6.1721(5)
_cell_measurement_reflns_used 3389
_cell_measurement_temperature 100(2)
_cell_measurement_theta_max 32.89
_cell_measurement_theta_min 3.24
_cell_volume 547.42(8)
_computing_cell_refinement 'CrysAlisPro (Oxford Diffraction Ltd. 2009)'
_computing_data_collection 'CrysAlisPro (Oxford Diffraction Ltd. 2009)'
_computing_data_reduction 'CrysAlisPro (Oxford Diffraction Ltd. 2009)'
_computing_molecular_graphics 'Diamond v3.2 (Brandenburg, 2010)'
_computing_publication_material
;
SHELXL-97 (Sheldrick, 1997)
PLATON, A.L.Spek (2010), Utrecht Univ., Utrecht, The Netherlands
;
_computing_structure_refinement 'SHELXL-97 (Sheldrick, 1997)'
_computing_structure_solution 'SHELXS-97 (Sheldrick, 1990)'
_diffrn_ambient_temperature 100(2)
_diffrn_detector_area_resol_mean 10.3347
_diffrn_measured_fraction_theta_full 0.998
_diffrn_measured_fraction_theta_max 0.964
_diffrn_measurement_device '\k-geometry diffractometer'
_diffrn_measurement_device_type 'Xcalibur, Atlas, Gemini ultra'
_diffrn_measurement_method 'area detector \w scans'
_diffrn_radiation_monochromator graphite
_diffrn_radiation_source 'fine-focus sealed tube'
_diffrn_radiation_type MoK\a
_diffrn_radiation_wavelength 0.71073
_diffrn_reflns_av_R_equivalents 0.0000
_diffrn_reflns_av_sigmaI/netI 0.0569
_diffrn_reflns_limit_h_max 7
_diffrn_reflns_limit_h_min -7
_diffrn_reflns_limit_k_max 27
_diffrn_reflns_limit_k_min -28
_diffrn_reflns_limit_l_max 9
_diffrn_reflns_limit_l_min -9
_diffrn_reflns_number 2439
_diffrn_reflns_theta_full 25.00
_diffrn_reflns_theta_max 32.89
_diffrn_reflns_theta_min 3.47
_diffrn_standards_number 0
_exptl_absorpt_coefficient_mu 6.091
_exptl_absorpt_correction_T_max 0.906
_exptl_absorpt_correction_T_min 0.675
_exptl_absorpt_correction_type analytical
_exptl_absorpt_process_details
;
CrysAlisPro (Oxford Diffraction Ltd., 2010)
Analytical numeric absorption correction using a multifaceted crystal
model based on expressions derived by R.C. Clark & J.S. Reid.
(Clark, R. C. & Reid, J. S. (1995). Acta Cryst. A51, 887-897)
;
_exptl_crystal_colour colourles
_exptl_crystal_density_diffrn 2.055
_exptl_crystal_density_method 'not measured'
_exptl_crystal_description platelet
_exptl_crystal_F_000 336
_exptl_crystal_size_max 0.10
_exptl_crystal_size_mid 0.04
_exptl_crystal_size_min 0.02
_refine_diff_density_max 0.491
_refine_diff_density_min -0.743
_refine_diff_density_rms 0.119
_refine_ls_abs_structure_details 'Flack H D (1983), Acta Cryst. A39, 876-881, 1146 Friedel pairs'
_refine_ls_abs_structure_Flack 0.00(3)
_refine_ls_extinction_method none
_refine_ls_goodness_of_fit_ref 1.048
_refine_ls_hydrogen_treatment constr
_refine_ls_matrix_type full
_refine_ls_number_parameters 132
_refine_ls_number_reflns 2439
_refine_ls_number_restraints 13
_refine_ls_restrained_S_all 1.048
_refine_ls_R_factor_all 0.0505
_refine_ls_R_factor_gt 0.0396
_refine_ls_shift/su_max 0.001
_refine_ls_shift/su_mean 0.000
_refine_ls_structure_factor_coef Fsqd
_refine_ls_weighting_details 'calc w=1/[\s^2^(Fo^2^)+(0.0383P)^2^+0.4043P] where P=(Fo^2^+2Fc^2^)/3'
_refine_ls_weighting_scheme calc
_refine_ls_wR_factor_gt 0.0765
_refine_ls_wR_factor_ref 0.0799
_reflns_number_gt 2097
_reflns_number_total 2439
_reflns_threshold_expression I>2\s(I)
_cod_data_source_file c1ce05158j.txt
_cod_data_source_block etol15m
_cod_original_sg_symbol_H-M 'P 21'
_cod_database_code 7215358

loop_
_symmetry_equiv_pos_as_xyz
'x, y, z'
'-x, y+1/2, -z'

loop_
_atom_site_label
_atom_site_type_symbol
_atom_site_fract_x
_atom_site_fract_y
_atom_site_fract_z
_atom_site_U_iso_or_equiv
_atom_site_adp_type
_atom_site_occupancy
_atom_site_symmetry_multiplicity
_atom_site_calc_flag
_atom_site_refinement_flags
As1 As 0.49747(17) 0.49899(2) 0.28234(10) 0.0090(2) Uani 1 1 d .
As2 As -0.00060(17) 0.61361(3) 0.24250(9) 0.0096(2) Uani 1 1 d .
O1 O 0.4984(10) 0.5077(2) 0.5590(6) 0.0095(9) Uani 1 1 d .
O2 O 0.6341(11) 0.5865(3) 0.2147(8) 0.0147(13) Uani 1 1 d U
O3 O 0.0246(10) 0.6457(2) -0.0147(8) 0.0127(10) Uani 1 1 d .
O4 O 0.1341(10) 0.5244(3) 0.2042(7) 0.0094(12) Uani 1 1 d .
N1 N 0.5165(14) 0.6405(5) -0.2450(8) 0.011(2) Uani 1 1 d .
H1A H 0.6663 0.6361 -0.1491 0.017 Uiso 1 1 calc R
H1B H 0.5243 0.6055 -0.3462 0.017 Uiso 1 1 calc R
H1C H 0.3511 0.6369 -0.1733 0.017 Uiso 1 1 calc R
C1 C 0.5292(18) 0.7112(4) -0.3543(11) 0.0107(17) Uani 1 1 d .
H1D H 0.7225 0.7190 -0.4084 0.013 Uiso 1 1 calc R
H1E H 0.3931 0.7122 -0.4799 0.013 Uiso 1 1 calc R
C2 C 0.4581(16) 0.7684(4) -0.1995(10) 0.0155(17) Uani 1 1 d .
H2D H 0.5646 0.7601 -0.0609 0.019 Uiso 1 1 calc R
H2E H 0.5218 0.8143 -0.2583 0.019 Uiso 1 1 calc R
O5 O 0.1652(9) 0.7727(3) -0.1583(8) 0.0130(11) Uani 1 1 d .
H5 H 0.1091 0.7338 -0.1092 0.020 Uiso 1 1 calc R
N2 N 1.0105(14) 0.4744(5) 0.7687(8) 0.0092(19) Uani 1 1 d .
H2A H 1.1558 0.4823 0.6779 0.014 Uiso 1 1 calc R
H2B H 1.0311 0.5030 0.8868 0.014 Uiso 1 1 calc R
H2C H 0.8420 0.4840 0.6983 0.014 Uiso 1 1 calc R
C3 C 1.015(2) 0.3992(5) 0.8388(12) 0.0192(19) Uani 1 1 d .
H3A H 0.8947 0.3938 0.9668 0.023 Uiso 1 1 calc R
H3B H 1.2115 0.3858 0.8828 0.023 Uiso 1 1 calc R
C4 C 0.9063(17) 0.3492(4) 0.6600(12) 0.0166(18) Uani 1 1 d .
H4A H 0.9207 0.2994 0.7095 0.020 Uiso 1 1 calc R
H4B H 0.7046 0.3596 0.6219 0.020 Uiso 1 1 calc R
O6 O 1.0770(11) 0.3600(3) 0.4775(8) 0.0206(12) Uani 1 1 d U
H6 H 1.0342 0.3298 0.3817 0.031 Uiso 1 1 calc R

loop_
_atom_site_aniso_label
_atom_site_aniso_U_11
_atom_site_aniso_U_22
_atom_site_aniso_U_33
_atom_site_aniso_U_23
_atom_site_aniso_U_13
_atom_site_aniso_U_12
As1 0.0075(5) 0.0113(5) 0.0083(3) -0.0011(4) 0.0002(3) 0.0017(4)
As2 0.0080(5) 0.0123(5) 0.0085(3) -0.0007(3) 0.0001(3) 0.0004(4)
O1 0.013(2) 0.008(2) 0.0078(17) 0.0023(17) 0.0026(18) 0.000(2)
O2 0.007(2) 0.018(3) 0.019(2) 0.008(2) 0.0010(18) -0.002(2)
O3 0.007(3) 0.014(2) 0.017(2) 0.010(2) 0.003(2) 0.002(3)
O4 0.011(3) 0.011(3) 0.007(2) -0.006(2) 0.0009(18) -0.002(2)
N1 0.010(5) 0.011(5) 0.012(3) -0.001(2) -0.004(3) -0.001(3)
C1 0.009(4) 0.008(4) 0.015(3) 0.002(3) -0.003(3) -0.006(4)
C2 0.010(4) 0.027(5) 0.010(3) 0.002(3) 0.006(3) 0.000(4)
O5 0.010(3) 0.008(3) 0.022(3) 0.002(2) 0.005(2) 0.001(2)
N2 0.011(5) 0.010(5) 0.006(2) -0.002(2) 0.003(3) -0.001(3)
C3 0.022(5) 0.022(5) 0.014(3) 0.006(3) 0.004(4) -0.001(4)
C4 0.025(5) 0.007(4) 0.018(4) -0.006(3) 0.003(4) -0.002(4)
O6 0.020(3) 0.023(3) 0.019(3) -0.014(2) 0.006(2) -0.002(2)

loop_
_atom_type_symbol
_atom_type_description
_atom_type_scat_dispersion_real
_atom_type_scat_dispersion_imag
_atom_type_scat_source
C C 0.0033 0.0016 'International Tables Vol C Tables 4.2.6.8 and 6.1.1.4'
H H 0.0000 0.0000 'International Tables Vol C Tables 4.2.6.8 and 6.1.1.4'
N N 0.0061 0.0033 'International Tables Vol C Tables 4.2.6.8 and 6.1.1.4'
O O 0.0106 0.0060 'International Tables Vol C Tables 4.2.6.8 and 6.1.1.4'
As As 0.0499 2.0058 'International Tables Vol C Tables 4.2.6.8 and 6.1.1.4'

loop_
_exptl_crystal_face_index_h
_exptl_crystal_face_index_k
_exptl_crystal_face_index_l
_exptl_crystal_face_perp_dist
0 0 -1 0.0216
0 0 1 0.0212
1 0 1 0.0323
-1 0 1 0.0572
1 0 -1 0.0225
-1 0 -1 0.0457
0 1 0 0.0094
0 -1 0 0.0069

loop_
_geom_angle_atom_site_label_1
_geom_angle_atom_site_label_2
_geom_angle_atom_site_label_3
_geom_angle
_geom_angle_site_symmetry_1
_geom_angle_site_symmetry_3
O1 As1 O2 98.7(2) . .
O1 As1 O4 102.2(2) . .
O2 As1 O4 92.0(3) . .
O3 As2 O2 96.1(2) . 1_455
O3 As2 O4 99.9(2) . .
O2 As2 O4 93.5(3) 1_455 .
As2 O2 As1 125.3(3) 1_655 .
As2 O4 As1 122.5(3) . .
C2 C1 N1 110.1(6) . .
O5 C2 C1 113.5(6) . .
N2 C3 C4 112.2(6) . .
O6 C4 C3 107.6(7) . .

loop_
_geom_bond_atom_site_label_1
_geom_bond_atom_site_label_2
_geom_bond_distance
_geom_bond_site_symmetry_2
As1 O1 1.715(4) .
As1 O2 1.825(6) .
As1 O4 1.826(5) .
As2 O3 1.707(5) .
As2 O2 1.796(5) 1_455
As2 O4 1.816(5) .
N1 C1 1.495(11) .
C1 C2 1.486(11) .
C2 O5 1.412(8) .
N2 C3 1.483(12) .
C3 C4 1.526(11) .
C4 O6 1.419(9) .

loop_
_geom_hbond_atom_site_label_D
_geom_hbond_atom_site_label_H
_geom_hbond_atom_site_label_A
_geom_hbond_distance_DH
_geom_hbond_distance_HA
_geom_hbond_distance_DA
_geom_hbond_angle_DHA
_geom_hbond_site_symmetry_A
_geom_hbond_publ_flag
N1 H1C O3 0.9100 1.8600 2.756(8) 170.00 . yes
N1 H1A O3 0.9100 1.8600 2.744(8) 162.00 1_655 yes
N1 H1A O2 0.9100 2.4400 3.049(8) 124.00 . yes
N1 H1B O1 0.9100 1.9400 2.782(10) 153.00 1_554 yes
N2 H2C O1 0.9100 1.8600 2.771(8) 177.00 . yes
N2 H2A O1 0.9100 1.8600 2.744(8) 165.00 1_655 yes
N2 H2B O4 0.9100 2.0400 2.890(7) 154.00 1_656 yes
O5 H5 O3 0.8400 1.8100 2.645(7) 174.00 . yes
O6 H6 O5 0.8400 1.9600 2.784(7) 164.00 2_645 yes
